data_7707687
loop_
_publ_author_name
'Sun, Zhen-Zhou'
'Zhu, Ning'
'Pan, Xun'
'Wang, Guo'
'Li, Zhong-Feng'
'Xin, Xiu-Lan'
'Han, Hong-Liang'
'Feng, Yue-Bing'
'Jin, Qiong-Hua'
'Yang, Yu-Ping'
'Yang, Wei'

_publ_section_title
;
 A new application of terahertz time-domain absorption spectra in
 luminescent complexes: characterization of the C-H\p weak interactions in
 Cu(I) complexes.
;
_journal_issue 29
_journal_name_full 'Dalton transactions (Cambridge, England : 2003)'
_journal_page_first 10214
_journal_page_last 10224
_journal_paper_doi 10.1039/d1dt01023a
_journal_volume 50
_journal_year 2021
_chemical_formula_moiety 'C44 H36 Cu N6 P2, C F3 O3 S, C H4 O'
_chemical_formula_sum 'C46 H40 Cu F3 N6 O4 P2 S'
_chemical_formula_weight 955.38
_space_group_crystal_system triclinic
_space_group_IT_number 2
_space_group_name_Hall '-P 1'
_space_group_name_H-M_alt 'P -1'
_atom_sites_solution_hydrogens geom
_atom_sites_solution_primary dual
_audit_creation_date 2020-09-15
_audit_creation_method
;
Olex2 1.3
(compiled 2020.02.04 svn.rd84adfe8 for OlexSys, GUI svn.r6032)
;
_audit_update_record
;
2020-09-23 deposited with the CCDC.	2021-06-16 downloaded from the CCDC.
;
_cell_angle_alpha 96.339(2)
_cell_angle_beta 95.3140(10)
_cell_angle_gamma 102.620(2)
_cell_formula_units_Z 2
_cell_length_a 8.8200(2)
_cell_length_b 13.0493(4)
_cell_length_c 19.3364(3)
_cell_measurement_reflns_used 15936
_cell_measurement_temperature 100.00(10)
_cell_measurement_theta_max 73.6000
_cell_measurement_theta_min 4.6520
_cell_volume 2142.78(9)
_computing_cell_refinement 'CrysAlisPro 1.171.39.33c (Rigaku OD, 2017)'
_computing_data_collection 'CrysAlisPro 1.171.39.33c (Rigaku OD, 2017)'
_computing_data_reduction 'CrysAlisPro 1.171.39.33c (Rigaku OD, 2017)'
_computing_molecular_graphics 'Olex2 1.3 (Dolomanov et al., 2009)'
_computing_publication_material 'Olex2 1.3 (Dolomanov et al., 2009)'
_computing_structure_refinement 'SHELXL 2018/3 (Sheldrick, 2015)'
_computing_structure_solution 'SHELXT 2018/2 (Sheldrick, 2018)'
_diffrn_ambient_temperature 100
_diffrn_measured_fraction_theta_full 0.995
_diffrn_measured_fraction_theta_max 0.964
_diffrn_measurement_details
;
List of Runs (angles in degrees, time in seconds):

  # Type    Start    End  Width  t~exp~   \w     \q     \k     \f   Frames
#--------------------------------------------------------------------------
  1  \w    -22.00  89.00   0.50    0.50    --    0.00  57.00 -60.00  222
  2  \w    -89.00  29.00   0.50    0.50    --    0.00 -77.00 -30.00  236
  3  \w    -89.00  17.00   0.50    0.50    --    0.00 -37.00  90.00  212
  4  \w     -7.00  68.00   0.50    0.50    --    0.00  37.00  60.00  150
  5  \w     15.00  61.00   0.50    0.50    --   94.60 -61.00 -30.00   92
  6  \w     36.00 122.00   0.50    0.50    --   94.60 -82.00 150.00  172
  7  \w     14.00  40.00   0.50    0.50    --   94.60 -82.00   0.00   52
  8  \w     95.00 122.00   0.50    0.50    --   94.60 -82.00-120.00   54
  9  \w     79.00 171.00   0.50    0.50    --   94.60  30.00 -60.00  184
 10  \w      5.00  46.00   0.50    0.50    --   94.60 -61.00 150.00   82
 11  \w     49.00 104.00   0.50    0.50    --   94.60 -61.00 150.00  110
 12  \w    110.00 182.00   0.50    0.50    --   94.60  30.00-180.00  144
 13  \w     63.00 103.00   0.50    0.50    --   94.60  82.00  90.00   80
 14  \w     79.00 184.00   0.50    0.50    --   94.60  30.00 -90.00  210
 15  \w     72.00 126.00   0.50    0.50    --   94.60 -82.00  90.00  108
 16  \w     15.00  59.00   0.50    0.50    --   94.60 -82.00  90.00   88
 17  \w     34.00 118.00   0.50    0.50    --   94.60 -61.00 -90.00  168
 18  \w     14.00  41.00   0.50    0.50    --   94.60 -82.00-120.00   54
 19  \w     63.00 117.00   0.50    0.50    --   94.60 -61.00 -30.00  108
 20  \w     16.00 126.00   0.50    0.50    --   94.60 -82.00 -90.00  220
 21  \w     70.00 126.00   0.50    0.50    --   94.60 -82.00   0.00  112
 22  \w     71.00 110.00   0.50    0.50    --   94.60  61.00 150.00   78
 23  \w    101.00 126.00   0.50    0.50    --   94.60 -82.00-180.00   50
 24  \w     88.00 184.00   0.50    0.50    --   94.60  30.00-150.00  192
;
_diffrn_measurement_device 'four-circle diffractometer'
_diffrn_measurement_device_type 'XtaLAB AFC12 (RINC): Kappa dual home/near'
_diffrn_measurement_method '\w scans'
_diffrn_radiation_type CuK\a
_diffrn_radiation_wavelength 1.54184
_diffrn_reflns_av_R_equivalents 0.0565
_diffrn_reflns_av_unetI/netI 0.0483
_diffrn_reflns_Laue_measured_fraction_full 0.995
_diffrn_reflns_Laue_measured_fraction_max 0.964
_diffrn_reflns_limit_h_max 10
_diffrn_reflns_limit_h_min -10
_diffrn_reflns_limit_k_max 15
_diffrn_reflns_limit_k_min -16
_diffrn_reflns_limit_l_max 23
_diffrn_reflns_limit_l_min -24
_diffrn_reflns_number 23257
_diffrn_reflns_point_group_measured_fraction_full 0.995
_diffrn_reflns_point_group_measured_fraction_max 0.964
_diffrn_reflns_theta_full 67.684
_diffrn_reflns_theta_max 73.952
_diffrn_reflns_theta_min 3.932
_exptl_absorpt_coefficient_mu 2.437
_exptl_absorpt_correction_T_max 1.00000
_exptl_absorpt_correction_T_min 0.54726
_exptl_absorpt_correction_type multi-scan
_exptl_absorpt_process_details
;
CrysAlisPro 1.171.39.33c (Rigaku Oxford Diffraction, 2017)
Empirical absorption correction using spherical harmonics,
 implemented in SCALE3 ABSPACK scaling algorithm.
;
_exptl_crystal_colour 'clear orangish orange'
_exptl_crystal_colour_lustre clear
_exptl_crystal_colour_modifier orangish
_exptl_crystal_colour_primary orange
_exptl_crystal_density_diffrn 1.481
_exptl_crystal_description block
_exptl_crystal_F_000 984
_exptl_crystal_size_max 0.26
_exptl_crystal_size_mid 0.25
_exptl_crystal_size_min 0.18
_refine_diff_density_max 0.752
_refine_diff_density_min -1.033
_refine_diff_density_rms 0.098
_refine_ls_extinction_method none
_refine_ls_goodness_of_fit_ref 1.087
_refine_ls_hydrogen_treatment constr
_refine_ls_matrix_type full
_refine_ls_number_parameters 570
_refine_ls_number_reflns 8379
_refine_ls_number_restraints 0
_refine_ls_restrained_S_all 1.087
_refine_ls_R_factor_all 0.0677
_refine_ls_R_factor_gt 0.0624
_refine_ls_shift/su_max 0.001
_refine_ls_shift/su_mean 0.000
_refine_ls_structure_factor_coef Fsqd
_refine_ls_weighting_details 'w=1/[\s^2^(Fo^2^)+(0.0906P)^2^+3.5461P] where P=(Fo^2^+2Fc^2^)/3'
_refine_ls_weighting_scheme calc
_refine_ls_wR_factor_gt 0.1707
_refine_ls_wR_factor_ref 0.1755
_reflns_Friedel_coverage 0.000
_reflns_number_gt 7407
_reflns_number_total 8379
_reflns_threshold_expression 'I > 2\s(I)'
_cod_data_source_file d1dt01023a2.cif
_cod_data_source_block zn-555
_cod_depositor_comments 'Adding full bibliography for 7707686--7707690.cif.'
_cod_database_code 7707687
_shelx_shelxl_version_number 2018/3
_shelx_space_group_comment
;
The symmetry employed for this shelxl refinement is uniquely defined
by the following loop, which should always be used as a source of
symmetry information in preference to the above space-group names.
They are only intended as comments.
;
_olex2_refinement_description
;
1. Fixed Uiso
 At 1.2 times of:
  All C(H) groups, All C(H,H) groups, All N(H) groups
 At 1.5 times of:
  All C(H,H,H) groups, All O(H) groups
2.a Secondary CH2 refined with riding coordinates:
 C32(H32A,H32B), C19(H19A,H19B)
2.b Aromatic/amide H refined with riding coordinates:
 N4(H4), C9(H9), C7(H7), C1(H1), C34(H34), C8(H8), C3(H3), C2(H2), C13(H13),
 C21(H21), C27(H27), C38(H38), C22(H22), C17(H17), C25(H25), C37(H37), C24(H24),
  C42(H42), C14(H14), C36(H36), C23(H23), C35(H35), C44(H44), C40(H40),
 C16(H16), C15(H15), C43(H43), C28(H28), C41(H41), C29(H29), C31(H31), C30(H30)
2.c Idealised Me refined as rotating group:
 C46(H46A,H46B,H46C)
2.d Idealised tetrahedral OH refined as rotating group:
 O4(H4A)
;
_olex2_submission_special_instructions 'No special instructions were received'
_oxdiff_exptl_absorpt_empirical_details
;
Empirical correction (ABSPACK) includes:
- Absorption correction using spherical harmonics
- Frame scaling
;

loop_
_space_group_symop_operation_xyz
'x, y, z'
'-x, -y, -z'

loop_
_atom_site_label
_atom_site_type_symbol
_atom_site_fract_x
_atom_site_fract_y
_atom_site_fract_z
_atom_site_U_iso_or_equiv
_atom_site_adp_type
_atom_site_occupancy
_atom_site_site_symmetry_order
_atom_site_calc_flag
_atom_site_refinement_flags_posn
_atom_site_refinement_flags_adp
_atom_site_refinement_flags_occupancy
_atom_site_disorder_assembly
_atom_site_disorder_group
Cu1 Cu 0.57178(5) 0.75435(4) 0.72353(2) 0.02315(15) Uani 1 1 d . . . . .
P1 P 0.68060(9) 0.81350(7) 0.83291(4) 0.0242(2) Uani 1 1 d . . . . .
S1 S 0.55478(10) 0.85498(7) 0.28312(4) 0.0293(2) Uani 1 1 d . . . . .
P2 P 0.31571(9) 0.73875(7) 0.73231(4) 0.02340(19) Uani 1 1 d . . . . .
F2 F 0.5634(3) 0.74452(18) 0.16155(11) 0.0436(6) Uani 1 1 d . . . . .
F1 F 0.5281(3) 0.65212(17) 0.24626(12) 0.0461(6) Uani 1 1 d . . . . .
F3 F 0.3390(3) 0.7129(2) 0.20050(13) 0.0514(6) Uani 1 1 d . . . . .
O3 O 0.4610(3) 0.8307(2) 0.33881(13) 0.0385(6) Uani 1 1 d . . . . .
N2 N 0.6248(3) 0.8260(2) 0.63640(13) 0.0230(5) Uani 1 1 d . . . . .
O2 O 0.5211(3) 0.9366(2) 0.24417(14) 0.0382(6) Uani 1 1 d . . . . .
O1 O 0.7194(3) 0.8601(2) 0.30225(14) 0.0404(6) Uani 1 1 d . . . . .
N1 N 0.6174(3) 0.6276(2) 0.66230(13) 0.0234(6) Uani 1 1 d . . . . .
N5 N 0.3896(3) 0.8259(2) 0.87122(14) 0.0249(6) Uani 1 1 d . . . . .
N6 N 0.4015(3) 0.8492(2) 0.99352(14) 0.0282(6) Uani 1 1 d . . . . .
N3 N 0.7547(4) 0.5481(2) 0.42270(15) 0.0319(7) Uani 1 1 d . . . . .
N4 N 0.7463(4) 0.7111(2) 0.39906(14) 0.0292(6) Uani 1 1 d . . . . .
H4 H 0.753084 0.765236 0.375202 0.035 Uiso 1 1 calc R U . . .
C6 C 0.6525(4) 0.7577(2) 0.58301(16) 0.0217(6) Uani 1 1 d . . . . .
C5 C 0.6529(4) 0.6510(3) 0.59804(16) 0.0228(6) Uani 1 1 d . . . . .
C10 C 0.6785(4) 0.7877(3) 0.51649(16) 0.0239(6) Uani 1 1 d . . . . .
C11 C 0.7160(4) 0.6075(3) 0.48060(16) 0.0250(7) Uani 1 1 d . . . . .
C9 C 0.6736(4) 0.8916(3) 0.50556(17) 0.0278(7) Uani 1 1 d . . . . .
H9 H 0.689857 0.914551 0.461335 0.033 Uiso 1 1 calc R U . . .
C39 C 0.2011(4) 0.7721(3) 0.65791(17) 0.0258(7) Uani 1 1 d . . . . .
C33 C 0.2090(4) 0.6123(3) 0.75316(16) 0.0247(7) Uani 1 1 d . . . . .
C4 C 0.6833(4) 0.5746(3) 0.54694(16) 0.0242(7) Uani 1 1 d . . . . .
C20 C 0.6987(4) 0.7095(3) 0.88685(17) 0.0252(7) Uani 1 1 d . . . . .
C32 C 0.2905(4) 0.8324(3) 0.80775(16) 0.0262(7) Uani 1 1 d . . . . .
H32A H 0.316821 0.905645 0.795899 0.031 Uiso 1 1 calc R U . . .
H32B H 0.179530 0.816239 0.816620 0.031 Uiso 1 1 calc R U . . .
C7 C 0.6207(4) 0.9240(3) 0.62420(17) 0.0274(7) Uani 1 1 d . . . . .
H7 H 0.600492 0.971800 0.661016 0.033 Uiso 1 1 calc R U . . .
C1 C 0.6088(4) 0.5290(3) 0.67606(17) 0.0260(7) Uani 1 1 d . . . . .
H1 H 0.582317 0.512163 0.720639 0.031 Uiso 1 1 calc R U . . .
C26 C 0.8686(4) 0.9093(3) 0.85258(18) 0.0311(8) Uani 1 1 d . . . . .
C34 C 0.0525(4) 0.5656(3) 0.72896(18) 0.0283(7) Uani 1 1 d . . . . .
H34 H -0.004524 0.598491 0.697519 0.034 Uiso 1 1 calc R U . . .
C12 C 0.7104(4) 0.7080(3) 0.46655(16) 0.0255(7) Uani 1 1 d . . . . .
C8 C 0.6450(4) 0.9594(3) 0.55953(18) 0.0304(7) Uani 1 1 d . . . . .
H8 H 0.641692 1.030010 0.553072 0.036 Uiso 1 1 calc R U . . .
C3 C 0.6758(4) 0.4721(3) 0.56342(17) 0.0273(7) Uani 1 1 d . . . . .
H3 H 0.697306 0.419127 0.530442 0.033 Uiso 1 1 calc R U . . .
C2 C 0.6367(4) 0.4491(3) 0.62813(18) 0.0285(7) Uani 1 1 d . . . . .
H2 H 0.628851 0.379577 0.640072 0.034 Uiso 1 1 calc R U . . .
C13 C 0.7693(4) 0.6142(3) 0.37650(18) 0.0320(8) Uani 1 1 d . . . . .
H13 H 0.794119 0.595802 0.330667 0.038 Uiso 1 1 calc R U . . .
C21 C 0.6522(4) 0.7072(3) 0.95395(18) 0.0301(7) Uani 1 1 d . . . . .
H21 H 0.617458 0.765462 0.975627 0.036 Uiso 1 1 calc R U . . .
C18 C 0.3207(4) 0.8025(3) 0.93146(16) 0.0245(6) Uani 1 1 d . . . . .
C27 C 0.9681(4) 0.9171(3) 0.91433(19) 0.0319(8) Uani 1 1 d . . . . .
H27 H 0.938370 0.871247 0.948069 0.038 Uiso 1 1 calc R U . . .
C45 C 0.4934(4) 0.7357(3) 0.21939(18) 0.0329(8) Uani 1 1 d . . . . .
C19 C 0.5505(4) 0.8875(3) 0.87764(17) 0.0262(7) Uani 1 1 d . . . . .
H19A H 0.591392 0.906954 0.927916 0.031 Uiso 1 1 calc R U . . .
H19B H 0.552186 0.953899 0.857072 0.031 Uiso 1 1 calc R U . . .
C38 C 0.2903(4) 0.5613(3) 0.79905(17) 0.0292(7) Uani 1 1 d . . . . .
H38 H 0.397863 0.590838 0.814817 0.035 Uiso 1 1 calc R U . . .
C22 C 0.6564(4) 0.6209(3) 0.9891(2) 0.0359(8) Uani 1 1 d . . . . .
H22 H 0.622918 0.619932 1.034381 0.043 Uiso 1 1 calc R U . . .
C17 C 0.1741(4) 0.7318(3) 0.92694(18) 0.0299(7) Uani 1 1 d . . . . .
H17 H 0.121807 0.695948 0.882874 0.036 Uiso 1 1 calc R U . . .
C25 C 0.7534(4) 0.6236(3) 0.85726(18) 0.0307(7) Uani 1 1 d . . . . .
H25 H 0.786992 0.624140 0.812000 0.037 Uiso 1 1 calc R U . . .
C37 C 0.2157(4) 0.4684(3) 0.82164(18) 0.0308(7) Uani 1 1 d . . . . .
H37 H 0.271104 0.435762 0.853881 0.037 Uiso 1 1 calc R U . . .
C24 C 0.7592(4) 0.5380(3) 0.8928(2) 0.0362(8) Uani 1 1 d . . . . .
H24 H 0.797686 0.480715 0.872229 0.043 Uiso 1 1 calc R U . . .
C42 C 0.0742(4) 0.8331(3) 0.53606(19) 0.0357(8) Uani 1 1 d . . . . .
H42 H 0.032792 0.854728 0.494415 0.043 Uiso 1 1 calc R U . . .
C14 C 0.3336(5) 0.8297(3) 1.05157(18) 0.0325(8) Uani 1 1 d . . . . .
H14 H 0.390742 0.862221 1.095468 0.039 Uiso 1 1 calc R U . . .
C36 C 0.0605(4) 0.4233(3) 0.79721(19) 0.0351(8) Uani 1 1 d . . . . .
H36 H 0.009077 0.359280 0.812409 0.042 Uiso 1 1 calc R U . . .
C23 C 0.7087(4) 0.5359(3) 0.9590(2) 0.0375(9) Uani 1 1 d . . . . .
H23 H 0.710178 0.476477 0.983138 0.045 Uiso 1 1 calc R U . . .
C35 C -0.0197(4) 0.4715(3) 0.75065(19) 0.0328(8) Uani 1 1 d . . . . .
H35 H -0.125774 0.439519 0.733295 0.039 Uiso 1 1 calc R U . . .
C44 C 0.1500(5) 0.8649(3) 0.6601(2) 0.0365(8) Uani 1 1 d . . . . .
H44 H 0.157243 0.908413 0.703594 0.044 Uiso 1 1 calc R U . . .
C40 C 0.1844(5) 0.7079(3) 0.59380(19) 0.0370(8) Uani 1 1 d . . . . .
H40 H 0.216790 0.642912 0.591706 0.044 Uiso 1 1 calc R U . . .
C16 C 0.1075(4) 0.7154(3) 0.9878(2) 0.0366(8) Uani 1 1 d . . . . .
H16 H 0.007050 0.669430 0.985804 0.044 Uiso 1 1 calc R U . . .
C15 C 0.1874(5) 0.7660(3) 1.05197(19) 0.0368(8) Uani 1 1 d . . . . .
H15 H 0.142901 0.757089 1.094412 0.044 Uiso 1 1 calc R U . . .
C43 C 0.0879(5) 0.8952(3) 0.5988(2) 0.0417(9) Uani 1 1 d . . . . .
H43 H 0.054581 0.959817 0.600794 0.050 Uiso 1 1 calc R U . . .
C28 C 1.1099(4) 0.9913(3) 0.9270(2) 0.0416(9) Uani 1 1 d . . . . .
H28 H 1.176950 0.995291 0.969044 0.050 Uiso 1 1 calc R U . . .
C41 C 0.1212(5) 0.7378(3) 0.53329(19) 0.0389(9) Uani 1 1 d . . . . .
H41 H 0.109842 0.693428 0.489856 0.047 Uiso 1 1 calc R U . . .
C29 C 1.1542(5) 1.0589(4) 0.8791(2) 0.0494(11) Uani 1 1 d . . . . .
H29 H 1.250636 1.110331 0.888254 0.059 Uiso 1 1 calc R U . . .
C31 C 0.9153(5) 0.9767(4) 0.8039(2) 0.0519(13) Uani 1 1 d . . . . .
H31 H 0.850170 0.971962 0.761174 0.062 Uiso 1 1 calc R U . . .
C30 C 1.0579(6) 1.0516(4) 0.8177(2) 0.0637(16) Uani 1 1 d . . . . .
H30 H 1.088704 1.098020 0.784398 0.076 Uiso 1 1 calc R U . . .
O4 O 0.1535(6) 0.7635(5) 0.3606(3) 0.1005(16) Uani 1 1 d . . . . .
H4A H 0.251341 0.784670 0.364499 0.151 Uiso 1 1 calc R U . . .
C46 C 0.0840(8) 0.8226(6) 0.3154(4) 0.090(2) Uani 1 1 d . . . . .
H46A H 0.151921 0.841668 0.279267 0.134 Uiso 1 1 calc R U . . .
H46B H 0.069907 0.887252 0.342453 0.134 Uiso 1 1 calc R U . . .
H46C H -0.017956 0.780000 0.293210 0.134 Uiso 1 1 calc R U . . .

loop_
_atom_site_aniso_label
_atom_site_aniso_U_11
_atom_site_aniso_U_22
_atom_site_aniso_U_33
_atom_site_aniso_U_23
_atom_site_aniso_U_13
_atom_site_aniso_U_12
Cu1 0.0234(3) 0.0240(3) 0.0199(2) 0.00491(18) 0.00400(18) -0.00066(19)
P1 0.0226(4) 0.0256(4) 0.0200(4) 0.0048(3) 0.0040(3) -0.0051(3)
S1 0.0344(4) 0.0246(4) 0.0282(4) 0.0083(3) 0.0053(3) 0.0023(3)
P2 0.0221(4) 0.0242(4) 0.0220(4) 0.0050(3) 0.0026(3) 0.0004(3)
F2 0.0645(16) 0.0370(12) 0.0313(11) 0.0089(9) 0.0204(10) 0.0077(11)
F1 0.0744(17) 0.0252(11) 0.0408(12) 0.0140(9) 0.0137(11) 0.0086(11)
F3 0.0417(13) 0.0523(15) 0.0480(13) 0.0044(11) 0.0009(11) -0.0124(11)
O3 0.0477(16) 0.0414(15) 0.0316(13) 0.0115(11) 0.0159(11) 0.0136(12)
N2 0.0236(13) 0.0217(13) 0.0223(12) 0.0045(10) 0.0030(10) 0.0014(10)
O2 0.0509(16) 0.0292(13) 0.0352(13) 0.0129(11) 0.0044(12) 0.0067(12)
O1 0.0358(14) 0.0385(15) 0.0439(15) 0.0169(12) 0.0003(12) -0.0016(12)
N1 0.0235(13) 0.0228(13) 0.0214(12) 0.0068(10) 0.0016(10) -0.0014(10)
N5 0.0231(13) 0.0278(14) 0.0218(13) 0.0054(10) 0.0039(10) 0.0001(11)
N6 0.0336(15) 0.0264(14) 0.0231(13) 0.0051(11) 0.0071(11) 0.0011(12)
N3 0.0401(17) 0.0235(14) 0.0288(14) 0.0029(11) -0.0027(12) 0.0038(12)
N4 0.0355(16) 0.0288(15) 0.0234(13) 0.0072(11) 0.0059(11) 0.0048(12)
C6 0.0193(14) 0.0226(15) 0.0210(14) 0.0051(12) 0.0018(11) -0.0006(12)
C5 0.0191(14) 0.0230(15) 0.0231(14) 0.0048(12) -0.0009(11) -0.0016(12)
C10 0.0235(15) 0.0239(16) 0.0221(14) 0.0060(12) 0.0007(12) 0.0000(12)
C11 0.0247(16) 0.0274(16) 0.0212(14) 0.0027(12) 0.0016(12) 0.0032(13)
C9 0.0301(17) 0.0276(17) 0.0241(15) 0.0108(13) 0.0022(13) 0.0004(14)
C39 0.0218(15) 0.0250(16) 0.0286(16) 0.0080(13) 0.0020(12) -0.0002(12)
C33 0.0249(16) 0.0256(16) 0.0228(14) 0.0041(12) 0.0050(12) 0.0028(13)
C4 0.0219(15) 0.0250(16) 0.0235(15) 0.0062(12) 0.0002(12) 0.0006(12)
C20 0.0153(14) 0.0290(17) 0.0266(15) 0.0048(13) 0.0005(12) -0.0045(12)
C32 0.0250(16) 0.0281(17) 0.0240(15) 0.0047(13) 0.0031(12) 0.0023(13)
C7 0.0324(17) 0.0233(16) 0.0251(15) 0.0053(12) 0.0034(13) 0.0023(13)
C1 0.0258(16) 0.0238(16) 0.0263(15) 0.0085(12) 0.0012(12) -0.0004(13)
C26 0.0305(18) 0.0319(18) 0.0272(16) 0.0033(14) 0.0125(13) -0.0042(14)
C34 0.0247(16) 0.0299(18) 0.0294(16) 0.0071(13) 0.0032(13) 0.0027(13)
C12 0.0234(15) 0.0296(17) 0.0212(15) 0.0067(12) 0.0030(12) -0.0005(13)
C8 0.0337(18) 0.0251(17) 0.0306(17) 0.0083(13) 0.0012(14) 0.0019(14)
C3 0.0275(17) 0.0242(16) 0.0283(16) 0.0028(13) 0.0014(13) 0.0029(13)
C2 0.0300(17) 0.0229(16) 0.0305(17) 0.0083(13) -0.0016(13) 0.0012(13)
C13 0.0360(19) 0.0355(19) 0.0239(16) 0.0023(14) 0.0093(14) 0.0058(15)
C21 0.0221(16) 0.0389(19) 0.0293(17) 0.0116(14) 0.0051(13) 0.0024(14)
C18 0.0250(16) 0.0251(16) 0.0235(15) 0.0047(12) 0.0076(12) 0.0034(13)
C27 0.0250(17) 0.0301(18) 0.0361(18) -0.0009(14) 0.0028(14) 0.0000(14)
C45 0.038(2) 0.0297(18) 0.0298(17) 0.0098(14) 0.0089(14) -0.0007(15)
C19 0.0262(16) 0.0226(16) 0.0254(15) 0.0038(12) 0.0042(12) -0.0046(13)
C38 0.0276(17) 0.0324(18) 0.0252(15) 0.0052(13) 0.0013(13) 0.0017(14)
C22 0.0280(18) 0.045(2) 0.0364(19) 0.0212(16) 0.0094(14) 0.0027(16)
C17 0.0250(17) 0.0326(18) 0.0303(17) 0.0072(14) 0.0054(13) 0.0005(14)
C25 0.0276(17) 0.0334(19) 0.0266(16) 0.0024(14) 0.0005(13) -0.0008(14)
C37 0.0309(18) 0.0326(18) 0.0307(17) 0.0129(14) 0.0054(14) 0.0063(14)
C24 0.0341(19) 0.0299(19) 0.0399(19) 0.0040(15) -0.0013(15) 0.0002(15)
C42 0.0293(18) 0.042(2) 0.0332(18) 0.0144(16) -0.0040(14) 0.0010(16)
C14 0.039(2) 0.0329(19) 0.0251(16) 0.0065(14) 0.0062(14) 0.0055(15)
C36 0.0342(19) 0.0327(19) 0.0377(19) 0.0137(15) 0.0111(15) -0.0010(15)
C23 0.0294(18) 0.036(2) 0.046(2) 0.0198(17) 0.0018(16) 0.0004(15)
C35 0.0239(17) 0.0344(19) 0.0371(18) 0.0095(15) 0.0041(14) -0.0023(14)
C44 0.041(2) 0.0327(19) 0.0336(18) 0.0021(15) -0.0058(15) 0.0083(16)
C40 0.042(2) 0.040(2) 0.0310(18) 0.0053(15) 0.0013(15) 0.0151(17)
C16 0.0275(18) 0.045(2) 0.0380(19) 0.0142(16) 0.0105(15) 0.0027(16)
C15 0.036(2) 0.046(2) 0.0310(18) 0.0133(16) 0.0138(15) 0.0064(17)
C43 0.043(2) 0.032(2) 0.048(2) 0.0073(17) -0.0096(18) 0.0088(17)
C28 0.0269(18) 0.039(2) 0.049(2) -0.0087(17) 0.0036(16) -0.0047(16)
C41 0.043(2) 0.048(2) 0.0273(17) 0.0037(16) -0.0005(15) 0.0147(18)
C29 0.032(2) 0.047(2) 0.054(2) -0.012(2) 0.0160(18) -0.0170(18)
C31 0.050(3) 0.056(3) 0.0313(19) 0.0098(18) 0.0054(17) -0.028(2)
C30 0.061(3) 0.067(3) 0.044(2) 0.010(2) 0.023(2) -0.033(3)
O4 0.094(4) 0.104(4) 0.104(4) 0.038(3) 0.015(3) 0.010(3)
C46 0.062(4) 0.078(4) 0.124(6) 0.020(4) -0.006(4) 0.009(3)

loop_
_atom_type_symbol
_atom_type_description
_atom_type_scat_dispersion_real
_atom_type_scat_dispersion_imag
_atom_type_scat_source
C C 0.0181 0.0091 'International Tables Vol C Tables 4.2.6.8 and 6.1.1.4'
H H 0.0000 0.0000 'International Tables Vol C Tables 4.2.6.8 and 6.1.1.4'
Cu Cu -1.9646 0.5888 'International Tables Vol C Tables 4.2.6.8 and 6.1.1.4'
F F 0.0727 0.0534 'International Tables Vol C Tables 4.2.6.8 and 6.1.1.4'
N N 0.0311 0.0180 'International Tables Vol C Tables 4.2.6.8 and 6.1.1.4'
O O 0.0492 0.0322 'International Tables Vol C Tables 4.2.6.8 and 6.1.1.4'
P P 0.2955 0.4335 'International Tables Vol C Tables 4.2.6.8 and 6.1.1.4'
S S 0.3331 0.5567 'International Tables Vol C Tables 4.2.6.8 and 6.1.1.4'

loop_
_geom_angle_atom_site_label_1
_geom_angle_atom_site_label_2
_geom_angle_atom_site_label_3
_geom_angle
_geom_angle_site_symmetry_1
_geom_angle_site_symmetry_3
_geom_angle_publ_flag
P1 Cu1 P2 102.53(3) . . ?
N2 Cu1 P1 126.00(8) . . ?
N2 Cu1 P2 108.47(8) . . ?
N2 Cu1 N1 81.14(10) . . ?
N1 Cu1 P1 124.67(8) . . ?
N1 Cu1 P2 113.15(8) . . ?
C20 P1 Cu1 114.40(11) . . ?
C20 P1 C19 104.44(15) . . ?
C26 P1 Cu1 121.82(11) . . ?
C26 P1 C20 104.60(16) . . ?
C26 P1 C19 101.09(16) . . ?
C19 P1 Cu1 108.48(11) . . ?
O3 S1 O1 113.21(16) . . ?
O3 S1 C45 103.31(16) . . ?
O2 S1 O3 116.20(17) . . ?
O2 S1 O1 115.56(16) . . ?
O2 S1 C45 103.26(16) . . ?
O1 S1 C45 102.83(18) . . ?
C39 P2 Cu1 115.91(11) . . ?
C39 P2 C32 103.95(16) . . ?
C33 P2 Cu1 116.34(12) . . ?
C33 P2 C39 107.32(15) . . ?
C33 P2 C32 101.97(15) . . ?
C32 P2 Cu1 109.77(11) . . ?
C6 N2 Cu1 112.8(2) . . ?
C7 N2 Cu1 128.8(2) . . ?
C7 N2 C6 118.1(3) . . ?
C5 N1 Cu1 112.5(2) . . ?
C1 N1 Cu1 129.2(2) . . ?
C1 N1 C5 118.2(3) . . ?
C18 N5 C32 119.3(3) . . ?
C18 N5 C19 119.7(3) . . ?
C19 N5 C32 115.5(3) . . ?
C14 N6 C18 117.5(3) . . ?
C13 N3 C11 102.8(3) . . ?
C12 N4 H4 126.8 . . ?
C13 N4 H4 126.8 . . ?
C13 N4 C12 106.4(3) . . ?
N2 C6 C5 116.3(3) . . ?
N2 C6 C10 122.4(3) . . ?
C10 C6 C5 121.3(3) . . ?
N1 C5 C6 117.0(3) . . ?
N1 C5 C4 121.9(3) . . ?
C4 C5 C6 121.0(3) . . ?
C6 C10 C12 115.7(3) . . ?
C9 C10 C6 118.0(3) . . ?
C9 C10 C12 126.3(3) . . ?
N3 C11 C4 127.9(3) . . ?
C12 C11 N3 111.0(3) . . ?
C12 C11 C4 121.1(3) . . ?
C10 C9 H9 120.4 . . ?
C8 C9 C10 119.1(3) . . ?
C8 C9 H9 120.4 . . ?
C44 C39 P2 122.8(3) . . ?
C44 C39 C40 118.8(3) . . ?
C40 C39 P2 117.8(3) . . ?
C34 C33 P2 124.8(3) . . ?
C34 C33 C38 118.5(3) . . ?
C38 C33 P2 116.7(2) . . ?
C5 C4 C11 117.1(3) . . ?
C3 C4 C5 118.5(3) . . ?
C3 C4 C11 124.5(3) . . ?
C21 C20 P1 124.0(3) . . ?
C21 C20 C25 118.2(3) . . ?
C25 C20 P1 117.7(3) . . ?
P2 C32 H32A 109.3 . . ?
P2 C32 H32B 109.3 . . ?
N5 C32 P2 111.8(2) . . ?
N5 C32 H32A 109.3 . . ?
N5 C32 H32B 109.3 . . ?
H32A C32 H32B 107.9 . . ?
N2 C7 H7 118.6 . . ?
N2 C7 C8 122.8(3) . . ?
C8 C7 H7 118.6 . . ?
N1 C1 H1 118.4 . . ?
N1 C1 C2 123.1(3) . . ?
C2 C1 H1 118.4 . . ?
C27 C26 P1 122.8(3) . . ?
C31 C26 P1 118.7(3) . . ?
C31 C26 C27 118.5(3) . . ?
C33 C34 H34 119.9 . . ?
C35 C34 C33 120.1(3) . . ?
C35 C34 H34 119.9 . . ?
N4 C12 C10 131.1(3) . . ?
N4 C12 C11 105.1(3) . . ?
C11 C12 C10 123.7(3) . . ?
C9 C8 C7 119.6(3) . . ?
C9 C8 H8 120.2 . . ?
C7 C8 H8 120.2 . . ?
C4 C3 H3 120.5 . . ?
C2 C3 C4 119.0(3) . . ?
C2 C3 H3 120.5 . . ?
C1 C2 H2 120.4 . . ?
C3 C2 C1 119.3(3) . . ?
C3 C2 H2 120.4 . . ?
N3 C13 N4 114.7(3) . . ?
N3 C13 H13 122.7 . . ?
N4 C13 H13 122.7 . . ?
C20 C21 H21 119.7 . . ?
C22 C21 C20 120.6(4) . . ?
C22 C21 H21 119.7 . . ?
N5 C18 C17 120.9(3) . . ?
N6 C18 N5 117.3(3) . . ?
N6 C18 C17 121.8(3) . . ?
C26 C27 H27 119.7 . . ?
C28 C27 C26 120.7(4) . . ?
C28 C27 H27 119.7 . . ?
F2 C45 S1 112.5(2) . . ?
F2 C45 F1 106.9(3) . . ?
F2 C45 F3 107.8(3) . . ?
F1 C45 S1 110.9(2) . . ?
F3 C45 S1 111.1(3) . . ?
F3 C45 F1 107.5(3) . . ?
P1 C19 H19A 109.1 . . ?
P1 C19 H19B 109.1 . . ?
N5 C19 P1 112.3(2) . . ?
N5 C19 H19A 109.1 . . ?
N5 C19 H19B 109.1 . . ?
H19A C19 H19B 107.9 . . ?
C33 C38 H38 119.6 . . ?
C37 C38 C33 120.8(3) . . ?
C37 C38 H38 119.6 . . ?
C21 C22 H22 119.7 . . ?
C23 C22 C21 120.7(3) . . ?
C23 C22 H22 119.7 . . ?
C18 C17 H17 120.7 . . ?
C16 C17 C18 118.7(3) . . ?
C16 C17 H17 120.7 . . ?
C20 C25 H25 119.4 . . ?
C24 C25 C20 121.1(3) . . ?
C24 C25 H25 119.4 . . ?
C38 C37 H37 120.1 . . ?
C36 C37 C38 119.9(3) . . ?
C36 C37 H37 120.1 . . ?
C25 C24 H24 120.0 . . ?
C25 C24 C23 119.9(4) . . ?
C23 C24 H24 120.0 . . ?
C43 C42 H42 120.2 . . ?
C43 C42 C41 119.6(3) . . ?
C41 C42 H42 120.2 . . ?
N6 C14 H14 117.7 . . ?
N6 C14 C15 124.6(3) . . ?
C15 C14 H14 117.7 . . ?
C37 C36 H36 120.1 . . ?
C35 C36 C37 119.8(3) . . ?
C35 C36 H36 120.1 . . ?
C22 C23 C24 119.5(3) . . ?
C22 C23 H23 120.3 . . ?
C24 C23 H23 120.3 . . ?
C34 C35 H35 119.6 . . ?
C36 C35 C34 120.8(3) . . ?
C36 C35 H35 119.6 . . ?
C39 C44 H44 119.9 . . ?
C39 C44 C43 120.3(4) . . ?
C43 C44 H44 119.9 . . ?
C39 C40 H40 119.7 . . ?
C41 C40 C39 120.6(4) . . ?
C41 C40 H40 119.7 . . ?
C17 C16 H16 120.0 . . ?
C17 C16 C15 119.9(3) . . ?
C15 C16 H16 120.0 . . ?
C14 C15 C16 117.3(3) . . ?
C14 C15 H15 121.4 . . ?
C16 C15 H15 121.4 . . ?
C42 C43 C44 120.7(4) . . ?
C42 C43 H43 119.6 . . ?
C44 C43 H43 119.6 . . ?
C27 C28 H28 119.8 . . ?
C29 C28 C27 120.5(4) . . ?
C29 C28 H28 119.8 . . ?
C42 C41 H41 120.1 . . ?
C40 C41 C42 119.9(4) . . ?
C40 C41 H41 120.1 . . ?
C28 C29 H29 120.2 . . ?
C28 C29 C30 119.6(4) . . ?
C30 C29 H29 120.2 . . ?
C26 C31 H31 119.9 . . ?
C26 C31 C30 120.1(4) . . ?
C30 C31 H31 119.9 . . ?
C29 C30 C31 120.7(4) . . ?
C29 C30 H30 119.7 . . ?
C31 C30 H30 119.7 . . ?
C46 O4 H4A 109.5 . . ?
O4 C46 H46A 109.5 . . ?
O4 C46 H46B 109.5 . . ?
O4 C46 H46C 109.5 . . ?
H46A C46 H46B 109.5 . . ?
H46A C46 H46C 109.5 . . ?
H46B C46 H46C 109.5 . . ?

loop_
_geom_bond_atom_site_label_1
_geom_bond_atom_site_label_2
_geom_bond_distance
_geom_bond_site_symmetry_2
_geom_bond_publ_flag
Cu1 P1 2.2204(9) . ?
Cu1 P2 2.2470(9) . ?
Cu1 N2 2.057(3) . ?
Cu1 N1 2.060(3) . ?
P1 C20 1.825(3) . ?
P1 C26 1.824(4) . ?
P1 C19 1.866(4) . ?
S1 O3 1.438(3) . ?
S1 O2 1.436(3) . ?
S1 O1 1.450(3) . ?
S1 C45 1.822(4) . ?
P2 C39 1.828(3) . ?
P2 C33 1.819(3) . ?
P2 C32 1.860(3) . ?
F2 C45 1.330(4) . ?
F1 C45 1.340(4) . ?
F3 C45 1.336(4) . ?
N2 C6 1.363(4) . ?
N2 C7 1.333(4) . ?
N1 C5 1.360(4) . ?
N1 C1 1.330(4) . ?
N5 C32 1.461(4) . ?
N5 C18 1.396(4) . ?
N5 C19 1.457(4) . ?
N6 C18 1.345(4) . ?
N6 C14 1.343(4) . ?
N3 C11 1.402(4) . ?
N3 C13 1.304(5) . ?
N4 H4 0.8800 . ?
N4 C12 1.374(4) . ?
N4 C13 1.356(5) . ?
C6 C5 1.455(4) . ?
C6 C10 1.409(4) . ?
C5 C4 1.411(5) . ?
C10 C9 1.404(5) . ?
C10 C12 1.431(5) . ?
C11 C4 1.431(4) . ?
C11 C12 1.379(5) . ?
C9 H9 0.9500 . ?
C9 C8 1.370(5) . ?
C39 C44 1.380(5) . ?
C39 C40 1.394(5) . ?
C33 C34 1.394(5) . ?
C33 C38 1.402(5) . ?
C4 C3 1.398(5) . ?
C20 C21 1.398(5) . ?
C20 C25 1.401(5) . ?
C32 H32A 0.9900 . ?
C32 H32B 0.9900 . ?
C7 H7 0.9500 . ?
C7 C8 1.399(5) . ?
C1 H1 0.9500 . ?
C1 C2 1.396(5) . ?
C26 C27 1.395(5) . ?
C26 C31 1.387(5) . ?
C34 H34 0.9500 . ?
C34 C35 1.383(5) . ?
C8 H8 0.9500 . ?
C3 H3 0.9500 . ?
C3 C2 1.375(5) . ?
C2 H2 0.9500 . ?
C13 H13 0.9500 . ?
C21 H21 0.9500 . ?
C21 C22 1.384(5) . ?
C18 C17 1.404(5) . ?
C27 H27 0.9500 . ?
C27 C28 1.387(5) . ?
C19 H19A 0.9900 . ?
C19 H19B 0.9900 . ?
C38 H38 0.9500 . ?
C38 C37 1.383(5) . ?
C22 H22 0.9500 . ?
C22 C23 1.384(6) . ?
C17 H17 0.9500 . ?
C17 C16 1.380(5) . ?
C25 H25 0.9500 . ?
C25 C24 1.383(5) . ?
C37 H37 0.9500 . ?
C37 C36 1.383(5) . ?
C24 H24 0.9500 . ?
C24 C23 1.394(6) . ?
C42 H42 0.9500 . ?
C42 C43 1.363(6) . ?
C42 C41 1.391(6) . ?
C14 H14 0.9500 . ?
C14 C15 1.374(5) . ?
C36 H36 0.9500 . ?
C36 C35 1.381(5) . ?
C23 H23 0.9500 . ?
C35 H35 0.9500 . ?
C44 H44 0.9500 . ?
C44 C43 1.391(5) . ?
C40 H40 0.9500 . ?
C40 C41 1.381(5) . ?
C16 H16 0.9500 . ?
C16 C15 1.388(6) . ?
C15 H15 0.9500 . ?
C43 H43 0.9500 . ?
C28 H28 0.9500 . ?
C28 C29 1.373(6) . ?
C41 H41 0.9500 . ?
C29 H29 0.9500 . ?
C29 C30 1.375(7) . ?
C31 H31 0.9500 . ?
C31 C30 1.397(6) . ?
C30 H30 0.9500 . ?
O4 H4A 0.8400 . ?
O4 C46 1.411(8) . ?
C46 H46A 0.9800 . ?
C46 H46B 0.9800 . ?
C46 H46C 0.9800 . ?

loop_
_geom_torsion_atom_site_label_1
_geom_torsion_atom_site_label_2
_geom_torsion_atom_site_label_3
_geom_torsion_atom_site_label_4
_geom_torsion
_geom_torsion_site_symmetry_1
_geom_torsion_site_symmetry_2
_geom_torsion_site_symmetry_3
_geom_torsion_site_symmetry_4
_geom_torsion_publ_flag
Cu1 P1 C20 C21 -131.3(2) . . . . ?
Cu1 P1 C20 C25 44.5(3) . . . . ?
Cu1 P1 C26 C27 -154.0(3) . . . . ?
Cu1 P1 C26 C31 25.5(4) . . . . ?
Cu1 P1 C19 N5 52.2(2) . . . . ?
Cu1 P2 C39 C44 -105.2(3) . . . . ?
Cu1 P2 C39 C40 65.5(3) . . . . ?
Cu1 P2 C33 C34 -146.8(3) . . . . ?
Cu1 P2 C33 C38 35.6(3) . . . . ?
Cu1 P2 C32 N5 -48.7(2) . . . . ?
Cu1 N2 C6 C5 -4.8(3) . . . . ?
Cu1 N2 C6 C10 174.7(2) . . . . ?
Cu1 N2 C7 C8 -173.5(2) . . . . ?
Cu1 N1 C5 C6 -0.2(3) . . . . ?
Cu1 N1 C5 C4 -178.0(2) . . . . ?
Cu1 N1 C1 C2 177.1(2) . . . . ?
P1 C20 C21 C22 174.1(3) . . . . ?
P1 C20 C25 C24 -175.1(3) . . . . ?
P1 C26 C27 C28 180.0(3) . . . . ?
P1 C26 C31 C30 179.4(4) . . . . ?
P2 C39 C44 C43 168.5(3) . . . . ?
P2 C39 C40 C41 -169.6(3) . . . . ?
P2 C33 C34 C35 -177.0(3) . . . . ?
P2 C33 C38 C37 175.6(3) . . . . ?
O3 S1 C45 F2 177.2(3) . . . . ?
O3 S1 C45 F1 -63.2(3) . . . . ?
O3 S1 C45 F3 56.3(3) . . . . ?
N2 C6 C5 N1 3.4(4) . . . . ?
N2 C6 C5 C4 -178.8(3) . . . . ?
N2 C6 C10 C9 -0.6(5) . . . . ?
N2 C6 C10 C12 178.3(3) . . . . ?
N2 C7 C8 C9 0.3(5) . . . . ?
O2 S1 C45 F2 55.8(3) . . . . ?
O2 S1 C45 F1 175.4(3) . . . . ?
O2 S1 C45 F3 -65.2(3) . . . . ?
O1 S1 C45 F2 -64.8(3) . . . . ?
O1 S1 C45 F1 54.8(3) . . . . ?
O1 S1 C45 F3 174.2(2) . . . . ?
N1 C5 C4 C11 178.6(3) . . . . ?
N1 C5 C4 C3 0.3(5) . . . . ?
N1 C1 C2 C3 0.3(5) . . . . ?
N5 C18 C17 C16 -176.8(3) . . . . ?
N6 C18 C17 C16 4.2(6) . . . . ?
N6 C14 C15 C16 2.6(6) . . . . ?
N3 C11 C4 C5 177.7(3) . . . . ?
N3 C11 C4 C3 -4.1(5) . . . . ?
N3 C11 C12 N4 -0.1(4) . . . . ?
N3 C11 C12 C10 -178.0(3) . . . . ?
C6 N2 C7 C8 -0.6(5) . . . . ?
C6 C5 C4 C11 0.9(4) . . . . ?
C6 C5 C4 C3 -177.4(3) . . . . ?
C6 C10 C9 C8 0.4(5) . . . . ?
C6 C10 C12 N4 -177.2(3) . . . . ?
C6 C10 C12 C11 0.1(5) . . . . ?
C5 N1 C1 C2 1.0(5) . . . . ?
C5 C6 C10 C9 178.9(3) . . . . ?
C5 C6 C10 C12 -2.2(4) . . . . ?
C5 C4 C3 C2 1.0(5) . . . . ?
C10 C6 C5 N1 -176.1(3) . . . . ?
C10 C6 C5 C4 1.7(5) . . . . ?
C10 C9 C8 C7 -0.2(5) . . . . ?
C11 N3 C13 N4 1.0(4) . . . . ?
C11 C4 C3 C2 -177.2(3) . . . . ?
C9 C10 C12 N4 1.7(6) . . . . ?
C9 C10 C12 C11 179.0(3) . . . . ?
C39 P2 C33 C34 -15.1(3) . . . . ?
C39 P2 C33 C38 167.3(3) . . . . ?
C39 P2 C32 N5 -173.3(2) . . . . ?
C39 C44 C43 C42 1.0(6) . . . . ?
C39 C40 C41 C42 0.3(6) . . . . ?
C33 P2 C39 C44 122.8(3) . . . . ?
C33 P2 C39 C40 -66.4(3) . . . . ?
C33 P2 C32 N5 75.2(2) . . . . ?
C33 C34 C35 C36 1.1(6) . . . . ?
C33 C38 C37 C36 2.0(6) . . . . ?
C4 C11 C12 N4 -179.5(3) . . . . ?
C4 C11 C12 C10 2.6(5) . . . . ?
C4 C3 C2 C1 -1.3(5) . . . . ?
C20 P1 C26 C27 -22.4(4) . . . . ?
C20 P1 C26 C31 157.1(4) . . . . ?
C20 P1 C19 N5 -70.2(2) . . . . ?
C20 C21 C22 C23 0.9(5) . . . . ?
C20 C25 C24 C23 0.7(5) . . . . ?
C32 P2 C39 C44 15.3(3) . . . . ?
C32 P2 C39 C40 -174.0(3) . . . . ?
C32 P2 C33 C34 93.8(3) . . . . ?
C32 P2 C33 C38 -83.8(3) . . . . ?
C32 N5 C18 N6 -145.2(3) . . . . ?
C32 N5 C18 C17 35.8(5) . . . . ?
C32 N5 C19 P1 -86.1(3) . . . . ?
C7 N2 C6 C5 -178.8(3) . . . . ?
C7 N2 C6 C10 0.7(5) . . . . ?
C1 N1 C5 C6 176.5(3) . . . . ?
C1 N1 C5 C4 -1.3(5) . . . . ?
C26 P1 C20 C21 92.9(3) . . . . ?
C26 P1 C20 C25 -91.3(3) . . . . ?
C26 P1 C19 N5 -178.6(2) . . . . ?
C26 C27 C28 C29 0.6(6) . . . . ?
C26 C31 C30 C29 0.6(9) . . . . ?
C34 C33 C38 C37 -2.1(5) . . . . ?
C12 N4 C13 N3 -1.1(4) . . . . ?
C12 C10 C9 C8 -178.4(3) . . . . ?
C12 C11 C4 C5 -3.0(5) . . . . ?
C12 C11 C4 C3 175.3(3) . . . . ?
C13 N3 C11 C4 178.9(3) . . . . ?
C13 N3 C11 C12 -0.5(4) . . . . ?
C13 N4 C12 C10 178.3(3) . . . . ?
C13 N4 C12 C11 0.7(4) . . . . ?
C21 C20 C25 C24 0.9(5) . . . . ?
C21 C22 C23 C24 0.7(6) . . . . ?
C18 N5 C32 P2 -122.7(3) . . . . ?
C18 N5 C19 P1 120.1(3) . . . . ?
C18 N6 C14 C15 -0.4(6) . . . . ?
C18 C17 C16 C15 -1.8(6) . . . . ?
C27 C26 C31 C30 -1.1(7) . . . . ?
C27 C28 C29 C30 -1.0(7) . . . . ?
C19 P1 C20 C21 -12.9(3) . . . . ?
C19 P1 C20 C25 162.9(2) . . . . ?
C19 P1 C26 C27 85.9(3) . . . . ?
C19 P1 C26 C31 -94.6(4) . . . . ?
C19 N5 C32 P2 83.4(3) . . . . ?
C19 N5 C18 N6 7.6(5) . . . . ?
C19 N5 C18 C17 -171.4(3) . . . . ?
C38 C33 C34 C35 0.5(5) . . . . ?
C38 C37 C36 C35 -0.4(6) . . . . ?
C17 C16 C15 C14 -1.4(6) . . . . ?
C25 C20 C21 C22 -1.7(5) . . . . ?
C25 C24 C23 C22 -1.5(5) . . . . ?
C37 C36 C35 C34 -1.2(6) . . . . ?
C14 N6 C18 N5 177.9(3) . . . . ?
C14 N6 C18 C17 -3.1(5) . . . . ?
C44 C39 C40 C41 1.5(6) . . . . ?
C40 C39 C44 C43 -2.1(6) . . . . ?
C43 C42 C41 C40 -1.4(6) . . . . ?
C28 C29 C30 C31 0.4(8) . . . . ?
C41 C42 C43 C44 0.7(6) . . . . ?
C31 C26 C27 C28 0.5(6) . . . . ?
